data_4343407
loop_
_publ_author_name
'Thompson, John R.'
'Katz, Michael J.'
'Williams, Vance E.'
'Leznoff, Daniel B.'

_publ_section_title
;
 Structural Design Parameters for Highly Birefringent Coordination
 Polymers.
;
_journal_issue 13
_journal_name_full 'Inorganic chemistry'
_journal_page_first 6462
_journal_page_last 6471
_journal_paper_doi 10.1021/acs.inorgchem.5b00749
_journal_volume 54
_journal_year 2015
_chemical_formula_moiety 'C21 H11 Au2 Mn N7'
_chemical_formula_sum 'C21 H11 Au2 Mn N7'
_chemical_formula_weight 810.24
_space_group_IT_number 14
_symmetry_cell_setting monoclinic
_symmetry_space_group_name_Hall '-P 2ybc'
_symmetry_space_group_name_H-M 'P 1 21/c 1'
_atom_sites_solution_hydrogens geom
_cell_angle_alpha 90
_cell_angle_beta 116.8120(10)
_cell_angle_gamma 90
_cell_formula_units_Z 4
_cell_length_a 9.9485(10)
_cell_length_b 25.038(3)
_cell_length_c 10.0688(10)
_cell_measurement_reflns_used 9720
_cell_measurement_temperature 150(2)
_cell_measurement_theta_max 27.82
_cell_measurement_theta_min 2.65
_cell_volume 2238.4(4)
_computing_cell_refinement 'Bruker SAINT'
_computing_data_collection 'Bruker APEX2'
_computing_data_reduction 'Bruker SAINT'
_computing_structure_refinement 'SHELXL-2014 (Sheldrick 2014)'
_computing_structure_solution 'SHELXS-97 (Sheldrick 2008)'
_diffrn_ambient_temperature 150(2)
_diffrn_measured_fraction_theta_full 0.992
_diffrn_measured_fraction_theta_max 1.003
_diffrn_measurement_device_type 'Bruker APEX-II CCD'
_diffrn_measurement_method '\w scans'
_diffrn_radiation_monochromator graphite
_diffrn_radiation_type Synchrotron
_diffrn_radiation_wavelength 0.77490
_diffrn_reflns_av_R_equivalents 0.0510
_diffrn_reflns_limit_h_max 11
_diffrn_reflns_limit_h_min -11
_diffrn_reflns_limit_k_max 30
_diffrn_reflns_limit_k_min -30
_diffrn_reflns_limit_l_max 12
_diffrn_reflns_limit_l_min -12
_diffrn_reflns_number 23372
_diffrn_reflns_theta_full 27.706
_diffrn_reflns_theta_max 27.885
_diffrn_reflns_theta_min 0.887
_exptl_absorpt_coefficient_mu 16.920
_exptl_absorpt_correction_T_max 0.7456
_exptl_absorpt_correction_T_min 0.6737
_exptl_absorpt_correction_type multi-scan
_exptl_absorpt_process_details '(Sheldrich , 1996)'
_exptl_crystal_colour 'pale yellow'
_exptl_crystal_density_diffrn 2.404
_exptl_crystal_description block
_exptl_crystal_F_000 1476
_exptl_crystal_size_max 0.02
_exptl_crystal_size_mid 0.02
_exptl_crystal_size_min 0.02
_refine_diff_density_max 2.790
_refine_diff_density_min -2.138
_refine_ls_extinction_method none
_refine_ls_goodness_of_fit_ref 1.251
_refine_ls_hydrogen_treatment constr
_refine_ls_matrix_type full
_refine_ls_number_parameters 281
_refine_ls_number_reflns 4121
_refine_ls_number_restraints 276
_refine_ls_restrained_S_all 1.215
_refine_ls_R_factor_all 0.0686
_refine_ls_R_factor_gt 0.0613
_refine_ls_shift/su_max 0.001
_refine_ls_shift/su_mean 0.000
_refine_ls_structure_factor_coef Fsqd
_refine_ls_weighting_details
;
 w=1/[\s^2^(Fo^2^)+(0.0545P)^2^+42.1194P]
 where P=(Fo^2^+2Fc^2^)/3
;
_refine_ls_weighting_scheme calc
_refine_ls_wR_factor_gt 0.1601
_refine_ls_wR_factor_ref 0.1727
_reflns_Friedel_coverage 0.000
_reflns_number_gt 3695
_reflns_number_total 4121
_reflns_threshold_expression 'I > 2\s(I)'
_cod_data_source_file ic5b00749_si_002.cif
_cod_data_source_block MnphenpyAu
_cod_depositor_comments
;
The following automatic conversions were performed:

'_symmetry_cell_setting' value 'Monoclinic' changed to 'monoclinic'
according to
/usr/data/users/saulius/crontab/automatic-downloads/rss-feeds/ACS/lib/dictionaries/cif_core.dic
dictionary named 'cif_core.dic' version 2.4.2 from 2011-04-26.

'_exptl_absorpt_correction_type' value 'Multi-scan' changed to
'multi-scan' according to
/usr/data/users/saulius/crontab/automatic-downloads/rss-feeds/ACS/lib/dictionaries/cif_core.dic
dictionary named 'cif_core.dic' version 2.4.2 from 2011-04-26.

Automatic conversion script
Id: cif_fix_values 3271 2015-04-21 07:52:19Z andrius 

 Adding full bibliography for 4343402--4343407.cif.
;
_cod_original_sg_symbol_H-M 'P 21/c'
_cod_database_code 4343407

loop_
_symmetry_equiv_pos_as_xyz
'x, y, z'
'-x, y+1/2, -z+1/2'
'-x, -y, -z'
'x, -y-1/2, z-1/2'

loop_
_atom_site_label
_atom_site_type_symbol
_atom_site_fract_x
_atom_site_fract_y
_atom_site_fract_z
_atom_site_U_iso_or_equiv
_atom_site_adp_type
_atom_site_occupancy
_atom_site_site_symmetry_order
_atom_site_calc_flag
_atom_site_refinement_flags_posn
_atom_site_refinement_flags_adp
Au1 Au 0.85265(6) 0.39016(3) 0.77778(6) 0.0563(2) Uani 1 1 d . U
Au2 Au 0.08796(7) 0.54152(3) 0.44225(7) 0.0603(3) Uani 1 1 d . U
Mn1 Mn 0.3522(2) 0.39173(10) 0.2827(2) 0.0495(6) Uani 1 1 d . U
N1 N 0.4975(15) 0.4522(6) 0.2324(14) 0.060(3) Uani 1 1 d . U
N2 N 0.4957(14) 0.3455(6) 0.2085(14) 0.059(3) Uani 1 1 d . U
N3 N 0.3016(15) 0.3027(6) 0.2890(14) 0.058(3) Uani 1 1 d . U
N4 N 0.5263(15) 0.3835(7) 0.5156(15) 0.066(4) Uani 1 1 d . U
N5 N 1.1671(15) 0.3955(6) 1.0525(14) 0.061(4) Uani 1 1 d . U
N6 N 0.2290(15) 0.4443(6) 0.3527(16) 0.060(3) Uani 1 1 d . U
N7 N -0.009(3) 0.6487(9) 0.526(2) 0.115(8) Uani 1 1 d . U
C1 C 0.502(2) 0.5042(9) 0.248(2) 0.068(4) Uani 1 1 d . U
H1 H 0.4348 0.5207 0.2792 0.082 Uiso 1 1 calc R U
C2 C 0.598(2) 0.5349(10) 0.222(2) 0.078(4) Uani 1 1 d . U
H2 H 0.6020 0.5724 0.2387 0.094 Uiso 1 1 calc R U
C3 C 0.693(2) 0.5114(10) 0.1690(19) 0.077(4) Uani 1 1 d . U
H3 H 0.7565 0.5329 0.1440 0.093 Uiso 1 1 calc R U
C4 C 0.692(2) 0.4578(10) 0.1542(19) 0.072(4) Uani 1 1 d . U
C5 C 0.5949(17) 0.4286(8) 0.1879(16) 0.062(3) Uani 1 1 d . U
C6 C 0.5920(18) 0.3718(9) 0.1723(17) 0.063(3) Uani 1 1 d . U
C7 C 0.691(2) 0.3457(10) 0.129(2) 0.073(4) Uani 1 1 d . U
C8 C 0.789(3) 0.3753(11) 0.096(2) 0.086(5) Uani 1 1 d . U
H8 H 0.8563 0.3581 0.0657 0.103 Uiso 1 1 calc R U
C9 C 0.790(2) 0.4270(11) 0.107(2) 0.087(5) Uani 1 1 d . U
H9 H 0.8579 0.4464 0.0830 0.105 Uiso 1 1 calc R U
C10 C 0.680(3) 0.2914(10) 0.122(3) 0.088(5) Uani 1 1 d . U
H10 H 0.7433 0.2730 0.0898 0.106 Uiso 1 1 calc R U
C11 C 0.584(3) 0.2601(11) 0.157(3) 0.091(6) Uani 1 1 d . U
H11 H 0.5810 0.2222 0.1521 0.109 Uiso 1 1 calc R U
C12 C 0.490(2) 0.2927(9) 0.2033(19) 0.068(3) Uani 1 1 d . U
C13 C 0.3768(19) 0.2686(8) 0.2445(17) 0.061(3) Uani 1 1 d . U
C14 C 0.357(3) 0.2125(9) 0.244(2) 0.082(5) Uani 1 1 d . U
H14 H 0.4136 0.1886 0.2159 0.098 Uiso 1 1 calc R U
C15 C 0.250(3) 0.1939(10) 0.288(3) 0.088(5) Uani 1 1 d . U
H15 H 0.2306 0.1567 0.2871 0.105 Uiso 1 1 calc R U
C16 C 0.175(3) 0.2297(9) 0.333(3) 0.089(6) Uani 1 1 d . U
H16 H 0.1031 0.2174 0.3633 0.107 Uiso 1 1 calc R U
C17 C 0.204(2) 0.2838(8) 0.3329(19) 0.066(4) Uani 1 1 d . U
H17 H 0.1517 0.3081 0.3657 0.079 Uiso 1 1 calc R U
C18 C 0.6463(18) 0.3853(8) 0.6161(18) 0.065(5) Uani 1 1 d . U
C19 C 1.0539(16) 0.3938(7) 0.9497(16) 0.050(3) Uani 1 1 d . U
C20 C 0.1753(17) 0.4789(8) 0.3844(17) 0.058(4) Uani 1 1 d . U
C21 C 0.020(3) 0.6102(9) 0.497(2) 0.081(6) Uani 1 1 d . U

loop_
_atom_site_aniso_label
_atom_site_aniso_U_11
_atom_site_aniso_U_22
_atom_site_aniso_U_33
_atom_site_aniso_U_23
_atom_site_aniso_U_13
_atom_site_aniso_U_12
Au1 0.0329(3) 0.0856(5) 0.0302(3) -0.0027(3) -0.0035(2) 0.0040(3)
Au2 0.0451(4) 0.0893(5) 0.0369(3) 0.0015(3) 0.0099(3) 0.0177(3)
Mn1 0.0272(10) 0.0777(16) 0.0307(11) -0.0057(10) 0.0017(8) 0.0021(10)
N1 0.040(5) 0.093(6) 0.032(6) -0.006(5) 0.002(4) -0.011(4)
N2 0.037(5) 0.095(6) 0.033(5) 0.002(4) 0.006(4) 0.007(4)
N3 0.046(5) 0.080(6) 0.035(6) 0.002(4) 0.005(5) 0.005(4)
N4 0.038(5) 0.109(10) 0.037(5) -0.003(5) 0.004(4) 0.005(5)
N5 0.037(5) 0.094(10) 0.034(5) 0.001(6) 0.000(4) 0.004(6)
N6 0.041(6) 0.084(7) 0.052(7) -0.001(6) 0.018(6) 0.006(5)
N7 0.16(2) 0.113(10) 0.078(13) 0.010(9) 0.061(14) 0.053(11)
C1 0.046(7) 0.092(7) 0.049(8) -0.008(6) 0.007(6) -0.014(5)
C2 0.056(8) 0.106(9) 0.053(9) -0.006(7) 0.008(7) -0.024(6)
C3 0.049(8) 0.120(8) 0.040(8) 0.001(6) 0.000(6) -0.017(6)
C4 0.045(7) 0.117(7) 0.039(8) 0.006(6) 0.005(6) -0.010(6)
C5 0.038(6) 0.104(6) 0.024(6) -0.004(5) -0.002(5) -0.007(5)
C6 0.043(6) 0.102(6) 0.036(7) -0.005(5) 0.010(6) -0.002(5)
C7 0.057(8) 0.112(7) 0.053(9) 0.000(6) 0.027(7) 0.005(6)
C8 0.071(10) 0.123(9) 0.068(12) 0.003(8) 0.037(10) -0.003(7)
C9 0.067(9) 0.125(9) 0.067(11) 0.006(8) 0.028(9) -0.005(7)
C10 0.079(11) 0.114(8) 0.082(13) -0.005(7) 0.045(11) 0.006(7)
C11 0.083(11) 0.112(9) 0.089(14) 0.001(8) 0.048(11) 0.011(7)
C12 0.056(7) 0.095(6) 0.043(8) -0.001(5) 0.014(6) 0.006(5)
C13 0.051(6) 0.087(6) 0.030(6) 0.000(5) 0.004(5) 0.009(5)
C14 0.088(11) 0.085(7) 0.069(12) 0.000(6) 0.033(10) 0.007(6)
C15 0.099(12) 0.089(9) 0.075(13) -0.013(8) 0.038(10) -0.011(7)
C16 0.102(13) 0.087(8) 0.086(14) -0.013(7) 0.049(12) -0.017(7)
C17 0.055(8) 0.085(8) 0.051(9) -0.010(6) 0.019(7) -0.006(6)
C18 0.039(5) 0.097(13) 0.038(6) -0.010(7) 0.000(5) 0.004(6)
C19 0.036(5) 0.069(10) 0.031(5) 0.004(6) 0.004(4) 0.001(5)
C20 0.036(7) 0.085(8) 0.039(7) -0.005(6) 0.004(6) 0.009(6)
C21 0.089(14) 0.101(9) 0.047(9) 0.007(8) 0.026(10) 0.036(9)

loop_
_atom_type_symbol
_atom_type_description
_atom_type_scat_dispersion_real
_atom_type_scat_dispersion_imag
_atom_type_scat_source
C C -0.0020 0.0020 'International Tables Vol C Tables 4.2.6.8 and 6.1.1.4'
H H 0.0000 0.0000 'International Tables Vol C Tables 4.2.6.8 and 6.1.1.4'
N N -0.0031 0.0040 'International Tables Vol C Tables 4.2.6.8 and 6.1.1.4'
Mn Mn 0.2237 0.8587 'International Tables Vol C Tables 4.2.6.8 and 6.1.1.4'
Au Au -3.5036 10.1233 'International Tables Vol C Tables 4.2.6.8 and 6.1.1.4'

loop_
_geom_angle_atom_site_label_1
_geom_angle_atom_site_label_2
_geom_angle_atom_site_label_3
_geom_angle
_geom_angle_site_symmetry_1
_geom_angle_site_symmetry_3
C18 Au1 C19 176.0(7) . .
C18 Au1 Au2 84.6(6) . 3_666
C19 Au1 Au2 99.1(5) . 3_666
C20 Au2 C21 172.7(9) . .
C20 Au2 Au1 88.6(5) . 3_666
C21 Au2 Au1 85.5(6) . 3_666
C20 Au2 Au2 88.7(5) . 3_566
C21 Au2 Au2 98.4(7) . 3_566
Au1 Au2 Au2 158.00(3) 3_666 3_566
N6 Mn1 N4 89.9(6) . .
N6 Mn1 N2 173.1(6) . .
N4 Mn1 N2 89.6(5) . .
N6 Mn1 N5 89.4(5) . 1_454
N4 Mn1 N5 175.6(6) . 1_454
N2 Mn1 N5 91.6(5) . 1_454
N6 Mn1 N3 115.3(6) . .
N4 Mn1 N3 87.5(5) . .
N2 Mn1 N3 71.6(5) . .
N5 Mn1 N3 88.9(5) 1_454 .
N6 Mn1 N1 100.3(6) . .
N4 Mn1 N1 91.5(5) . .
N2 Mn1 N1 72.8(6) . .
N5 Mn1 N1 92.9(5) 1_454 .
N3 Mn1 N1 144.4(5) . .
C1 N1 C5 118.5(16) . .
C1 N1 Mn1 128.0(13) . .
C5 N1 Mn1 113.3(12) . .
C12 N2 C6 120.3(16) . .
C12 N2 Mn1 120.8(12) . .
C6 N2 Mn1 118.9(13) . .
C17 N3 C13 119.2(17) . .
C17 N3 Mn1 124.1(13) . .
C13 N3 Mn1 116.7(12) . .
C18 N4 Mn1 157.3(15) . .
C19 N5 Mn1 164.8(14) . 1_656
C20 N6 Mn1 168.6(15) . .
N1 C1 C2 122(2) . .
N1 C1 H1 118.9 . .
C2 C1 H1 118.9 . .
C1 C2 C3 120(2) . .
C1 C2 H2 120.2 . .
C3 C2 H2 120.2 . .
C4 C3 C2 119(2) . .
C4 C3 H3 120.3 . .
C2 C3 H3 120.3 . .
C3 C4 C5 118(2) . .
C3 C4 C9 126(2) . .
C5 C4 C9 116(2) . .
N1 C5 C4 122.2(19) . .
N1 C5 C6 118.8(16) . .
C4 C5 C6 119.0(18) . .
N2 C6 C7 123(2) . .
N2 C6 C5 116.1(16) . .
C7 C6 C5 120.9(18) . .
C10 C7 C8 125(2) . .
C10 C7 C6 115.0(19) . .
C8 C7 C6 120(2) . .
C9 C8 C7 119(2) . .
C9 C8 H8 120.3 . .
C7 C8 H8 120.3 . .
C8 C9 C4 125(2) . .
C8 C9 H9 117.5 . .
C4 C9 H9 117.5 . .
C7 C10 C11 127(2) . .
C7 C10 H10 116.6 . .
C11 C10 H10 116.6 . .
C10 C11 C12 112(2) . .
C10 C11 H11 124.0 . .
C12 C11 H11 124.0 . .
N2 C12 C11 122.9(19) . .
N2 C12 C13 114.9(17) . .
C11 C12 C13 122.2(19) . .
N3 C13 C14 122.3(18) . .
N3 C13 C12 116.1(17) . .
C14 C13 C12 121.6(18) . .
C15 C14 C13 117(2) . .
C15 C14 H14 121.5 . .
C13 C14 H14 121.5 . .
C16 C15 C14 119(2) . .
C16 C15 H15 120.3 . .
C14 C15 H15 120.3 . .
C15 C16 C17 120(2) . .
C15 C16 H16 120.0 . .
C17 C16 H16 120.0 . .
N3 C17 C16 122.0(19) . .
N3 C17 H17 119.0 . .
C16 C17 H17 119.0 . .
N4 C18 Au1 176.8(18) . .
N5 C19 Au1 177.2(15) . .
N6 C20 Au2 177.8(16) . .
N7 C21 Au2 175(3) . .

loop_
_geom_bond_atom_site_label_1
_geom_bond_atom_site_label_2
_geom_bond_distance
_geom_bond_site_symmetry_2
Au1 C18 1.966(16) .
Au1 C19 1.971(14) .
Au1 Au2 3.0601(10) 3_666
Au2 C20 2.003(17) .
Au2 C21 2.01(2) .
Au2 Au1 3.0602(10) 3_666
Au2 Au2 3.2518(16) 3_566
Mn1 N6 2.124(14) .
Mn1 N4 2.209(13) .
Mn1 N2 2.214(14) .
Mn1 N5 2.218(12) 1_454
Mn1 N3 2.292(16) .
Mn1 N1 2.302(15) .
N1 C1 1.31(2) .
N1 C5 1.37(2) .
N2 C12 1.32(2) .
N2 C6 1.34(2) .
N3 C17 1.33(2) .
N3 C13 1.34(2) .
N4 C18 1.17(2) .
N5 C19 1.136(19) .
N5 Mn1 2.218(12) 1_656
N6 C20 1.14(2) .
N7 C21 1.08(3) .
C1 C2 1.35(3) .
C1 H1 0.9500 .
C2 C3 1.40(3) .
C2 H2 0.9500 .
C3 C4 1.35(3) .
C3 H3 0.9500 .
C4 C5 1.37(3) .
C4 C9 1.48(3) .
C5 C6 1.43(3) .
C6 C7 1.41(3) .
C7 C10 1.36(3) .
C7 C8 1.38(3) .
C8 C9 1.30(3) .
C8 H8 0.9500 .
C9 H9 0.9500 .
C10 C11 1.39(3) .
C10 H10 0.9500 .
C11 C12 1.47(3) .
C11 H11 0.9500 .
C12 C13 1.49(3) .
C13 C14 1.42(3) .
C14 C15 1.40(3) .
C14 H14 0.9500 .
C15 C16 1.37(3) .
C15 H15 0.9500 .
C16 C17 1.38(3) .
C16 H16 0.9500 .
C17 H17 0.9500 .
